data_7004107
loop_
_publ_author_name
'Kolotilov, Sergey V.'
'Schollmeyer, Dieter'
'Thompson, Laurence K.'
'Golub, Vladimir'
'Addison, Anthony W.'
'Pavlishchuk, Vitaly V.'

_publ_section_title
;
 Synthesis, structure and magnetic properties of oligometallic systems
 derived from di- and trinuclear copper(ii) amido-oximate complexes
;
_journal_issue 22
_journal_name_full 'Dalton Transactions'
_journal_page_first 3007
_journal_page_last 3014
_journal_paper_doi 10.1039/b802822b
_journal_year 2008
_chemical_formula_sum 'C9 H15 Co0.5 Cu1.5 N6 O9.5'
_chemical_formula_weight 484.05
_chemical_name_systematic
;
?
;
_space_group_IT_number 15
_symmetry_cell_setting monoclinic
_symmetry_space_group_name_Hall '-C 2yc'
_symmetry_space_group_name_H-M 'C 1 2/c 1'
_atom_sites_solution_hydrogens geom
_atom_sites_solution_primary direct
_atom_sites_solution_secondary difmap
_audit_creation_method SHELXL-97
_cell_angle_alpha 90.00
_cell_angle_beta 114.3650(10)
_cell_angle_gamma 90.00
_cell_formula_units_Z 8
_cell_length_a 20.262(4)
_cell_length_b 16.8033(9)
_cell_length_c 11.446(2)
_cell_measurement_temperature 295(2)
_cell_volume 3549.9(10)
_computing_cell_refinement 'Enraf Nonius Software V5'
_computing_data_collection 'Enraf Nonius Software V5'
_computing_data_reduction 'Corinc (Dr\"ager, 1971)'
_computing_molecular_graphics 'PLATON (Spek, 2001)'
_computing_structure_refinement 'SHELXL-97 (Sheldrick, 1997)'
_computing_structure_solution 'SIR-92 (Altomare, 1994)'
_diffrn_ambient_temperature 295(2)
_diffrn_measured_fraction_theta_full 1.000
_diffrn_measured_fraction_theta_max 1.000
_diffrn_measurement_device '\k-geometry diffractometer'
_diffrn_measurement_device_type 'CAD4 Enraf Nonius'
_diffrn_measurement_method \q/2\w
_diffrn_radiation_monochromator graphite
_diffrn_radiation_source 'fine-focus sealed tube'
_diffrn_radiation_type MoK\a
_diffrn_radiation_wavelength 0.71069
_diffrn_reflns_av_R_equivalents 0.0582
_diffrn_reflns_av_sigmaI/netI 0.1394
_diffrn_reflns_limit_h_max 28
_diffrn_reflns_limit_h_min 0
_diffrn_reflns_limit_k_max 23
_diffrn_reflns_limit_k_min 0
_diffrn_reflns_limit_l_max 14
_diffrn_reflns_limit_l_min -16
_diffrn_reflns_number 5310
_diffrn_reflns_theta_full 29.99
_diffrn_reflns_theta_max 29.99
_diffrn_reflns_theta_min 1.64
_diffrn_standards_decay_% 0
_diffrn_standards_interval_time 60
_diffrn_standards_number 3
_exptl_absorpt_coefficient_mu 2.324
_exptl_absorpt_correction_T_max 0.8359
_exptl_absorpt_correction_T_min 0.5726
_exptl_absorpt_correction_type numerical
_exptl_crystal_colour black
_exptl_crystal_density_diffrn 1.811
_exptl_crystal_density_method 'not measured'
_exptl_crystal_description needle
_exptl_crystal_F_000 1952
_exptl_crystal_size_max 0.27
_exptl_crystal_size_mid 0.08
_exptl_crystal_size_min 0.08
_refine_diff_density_max 0.697
_refine_diff_density_min -1.155
_refine_diff_density_rms 0.119
_refine_ls_extinction_method none
_refine_ls_goodness_of_fit_ref 1.010
_refine_ls_hydrogen_treatment mixed
_refine_ls_matrix_type full
_refine_ls_number_parameters 253
_refine_ls_number_reflns 5181
_refine_ls_number_restraints 4
_refine_ls_restrained_S_all 1.009
_refine_ls_R_factor_all 0.2045
_refine_ls_R_factor_gt 0.0678
_refine_ls_shift/su_max 0.001
_refine_ls_shift/su_mean 0.000
_refine_ls_structure_factor_coef Fsqd
_refine_ls_weighting_details 'calc w=1/[\s^2^(Fo^2^)+(0.0424P)^2^+20.1566P] where P=(Fo^2^+2Fc^2^)/3'
_refine_ls_weighting_scheme calc
_refine_ls_wR_factor_gt 0.1272
_refine_ls_wR_factor_ref 0.1620
_reflns_number_gt 2290
_reflns_number_total 5181
_reflns_threshold_expression >2sigma(I)
_cod_data_source_file b802822b.txt
_cod_data_source_block sk1811
_cod_original_sg_symbol_H-M 'C 2/c'
_cod_original_formula_sum 'C9 H15 Co0.50 Cu1.50 N6 O9.50'
_cod_database_code 7004107

loop_
_symmetry_equiv_pos_as_xyz
'x, y, z'
'-x, y, -z+1/2'
'x+1/2, y+1/2, z'
'-x+1/2, y+1/2, -z+1/2'
'-x, -y, -z'
'x, -y, z-1/2'
'-x+1/2, -y+1/2, -z'
'x+1/2, -y+1/2, z-1/2'

loop_
_atom_site_label
_atom_site_type_symbol
_atom_site_fract_x
_atom_site_fract_y
_atom_site_fract_z
_atom_site_U_iso_or_equiv
_atom_site_adp_type
_atom_site_occupancy
_atom_site_symmetry_multiplicity
_atom_site_calc_flag
_atom_site_refinement_flags
_atom_site_disorder_assembly
_atom_site_disorder_group
C3 C 0.6922(3) 0.0327(3) 0.5330(5) 0.0322(13) Uani 1 1 d . . .
C4 C 0.7293(4) -0.0382(4) 0.6077(6) 0.0445(17) Uani 1 1 d . . .
C7 C 0.7174(5) -0.1723(4) 0.6646(8) 0.067(2) Uani 1 1 d . . .
H7A H 0.7379 -0.2017 0.6146 0.081 Uiso 1 1 calc R . .
H7B H 0.7565 -0.1602 0.7470 0.081 Uiso 1 1 calc R . .
C8 C 0.6646(6) -0.2226(5) 0.6853(11) 0.094(4) Uani 1 1 d . . .
H8A H 0.6442 -0.1929 0.7351 0.113 Uiso 1 1 calc R . .
H8B H 0.6897 -0.2683 0.7360 0.113 Uiso 1 1 calc R . .
C9 C 0.6029(6) -0.2523(5) 0.5638(13) 0.106(4) Uani 1 1 d . . .
H9A H 0.6228 -0.2790 0.5103 0.128 Uiso 1 1 calc R . .
H9B H 0.5745 -0.2909 0.5865 0.128 Uiso 1 1 calc R . .
C11 C 0.4883(5) -0.2021(5) 0.4196(9) 0.075(3) Uani 1 1 d . . .
C12 C 0.4465(4) -0.1302(6) 0.3528(7) 0.060(2) Uani 1 1 d . . .
C15 C 0.7319(3) 0.1030(4) 0.5321(7) 0.0433(17) Uani 1 1 d . . .
C19 C 0.3699(5) -0.1326(7) 0.2696(8) 0.089(4) Uani 1 1 d . . .
N2 N 0.6232(2) 0.0278(3) 0.4655(4) 0.0302(11) Uani 1 1 d . . .
N6 N 0.6869(3) -0.0977(3) 0.5985(5) 0.0470(15) Uani 1 1 d . . .
N10 N 0.5554(4) -0.1875(4) 0.4906(7) 0.067(2) Uani 1 1 d . . .
N13 N 0.4816(3) -0.0628(4) 0.3737(5) 0.0503(17) Uani 1 1 d . . .
N16 N 0.7651(3) 0.1574(4) 0.5325(7) 0.073(2) Uani 1 1 d . . .
N20 N 0.3107(5) -0.1349(7) 0.2031(8) 0.130(4) Uani 1 1 d . . .
O1 O 0.5892(2) 0.0911(2) 0.4021(4) 0.0399(11) Uani 1 1 d . . .
O5 O 0.5000 0.1956(3) 0.2500 0.0534(19) Uani 1 2 d S . .
H5 H 0.4787 0.2275 0.2001 0.080 Uiso 1 1 d R . .
O14 O 0.4482(3) 0.0028(4) 0.3223(5) 0.079(2) Uani 1 1 d . . .
O17 O 0.7965(3) -0.0336(3) 0.6758(6) 0.082(2) Uani 1 1 d . . .
O18 O 0.4536(4) -0.2676(4) 0.4026(7) 0.098(3) Uani 1 1 d . . .
Cu1 Cu 0.58597(4) -0.07887(5) 0.48917(9) 0.0425(2) Uani 1 1 d . . .
Cu2 Cu 0.5000 0.08034(6) 0.2500 0.0390(3) Uani 1 2 d S . .
O1I O 0.0825(3) 0.1234(3) 0.2772(6) 0.0697(18) Uani 1 1 d D . .
H1I H 0.1229(16) 0.105(4) 0.317(6) 0.105 Uiso 1 1 d D . .
H2I H 0.0795 0.1572 0.2355 0.105 Uiso 1 1 d R . .
O2I O 0.0757(3) -0.0506(3) 0.2730(7) 0.092(2) Uani 1 1 d D . .
H3I H 0.1174 -0.0454 0.2861 0.137 Uiso 1 1 d R . .
O3I O 0.0313(4) 0.0518(4) 0.4470(5) 0.105(3) Uani 1 1 d . . .
H5I H 0.0717 0.0580 0.4769 0.157 Uiso 1 1 d R . .
Co3 Co 0.0000 0.04015(7) 0.2500 0.0548(4) Uani 1 2 d S . .
H4I H 0.074(5) -0.080(5) 0.329(6) 0.082 Uiso 1 1 d D . .
O1W O 0.1765(8) 0.0366(7) 0.5810(8) 0.166(5) Uani 1 1 d D . .
H2W H 0.183(10) 0.080(5) 0.617(17) 0.249 Uiso 1 1 d D . .
O2W O 0.0898(2) -0.1954(3) 0.4109(5) 0.0590(14) Uani 1 1 d . . .
H3W H 0.0742 -0.1770 0.4592 0.088 Uiso 1 1 d R . .
H1W H 0.160(6) 0.012(7) 0.625(10) 0.088 Uiso 1 1 d D . .

loop_
_atom_site_aniso_label
_atom_site_aniso_U_11
_atom_site_aniso_U_22
_atom_site_aniso_U_33
_atom_site_aniso_U_23
_atom_site_aniso_U_13
_atom_site_aniso_U_12
C3 0.026(3) 0.033(3) 0.026(3) 0.001(2) -0.001(2) -0.008(2)
C4 0.050(4) 0.036(3) 0.028(3) 0.003(3) -0.004(3) -0.014(3)
C7 0.090(6) 0.035(4) 0.076(6) 0.018(4) 0.035(5) 0.001(4)
C8 0.118(9) 0.045(5) 0.156(11) 0.030(6) 0.093(8) 0.008(5)
C9 0.123(9) 0.028(4) 0.214(14) -0.018(6) 0.115(10) -0.013(5)
C11 0.111(7) 0.059(5) 0.105(7) -0.058(5) 0.093(6) -0.054(5)
C12 0.060(5) 0.096(6) 0.038(4) -0.038(4) 0.034(4) -0.052(5)
C15 0.023(3) 0.032(3) 0.052(4) 0.011(3) -0.007(3) -0.001(2)
C19 0.080(6) 0.152(9) 0.046(5) -0.031(5) 0.038(5) -0.089(7)
N2 0.028(2) 0.028(2) 0.032(3) -0.009(2) 0.009(2) -0.006(2)
N6 0.062(4) 0.032(3) 0.044(3) 0.007(2) 0.018(3) -0.008(3)
N10 0.072(5) 0.036(3) 0.120(6) -0.026(4) 0.066(5) -0.028(3)
N13 0.047(3) 0.079(5) 0.021(3) -0.007(3) 0.010(2) -0.042(3)
N16 0.044(4) 0.040(3) 0.108(6) 0.019(4) 0.004(4) -0.017(3)
N20 0.080(6) 0.226(12) 0.072(6) -0.032(7) 0.020(5) -0.099(7)
O1 0.024(2) 0.025(2) 0.056(3) -0.0060(19) 0.0018(19) 0.0005(16)
O5 0.063(4) 0.024(3) 0.054(4) 0.000 0.004(3) 0.000
O14 0.033(3) 0.118(5) 0.059(3) 0.053(4) -0.009(2) -0.033(3)
O17 0.054(3) 0.045(3) 0.086(4) 0.020(3) -0.033(3) -0.009(3)
O18 0.130(5) 0.075(4) 0.143(6) -0.076(4) 0.111(5) -0.081(4)
Cu1 0.0409(5) 0.0308(4) 0.0637(6) -0.0131(4) 0.0295(4) -0.0159(4)
Cu2 0.0212(5) 0.0209(5) 0.0601(7) 0.000 0.0018(5) 0.000
O1I 0.101(5) 0.038(3) 0.056(3) 0.017(3) 0.018(3) 0.006(3)
O2I 0.048(3) 0.038(3) 0.124(6) 0.018(3) -0.029(3) 0.001(3)
O3I 0.122(5) 0.117(5) 0.034(3) 0.018(3) -0.010(3) -0.085(5)
Co3 0.0776(10) 0.0280(6) 0.0299(7) 0.000 -0.0070(7) 0.000
O1W 0.213(12) 0.143(10) 0.060(5) -0.004(5) -0.025(6) 0.060(9)
O2W 0.045(3) 0.041(3) 0.087(4) -0.008(3) 0.022(3) -0.011(2)

loop_
_atom_type_symbol
_atom_type_description
_atom_type_scat_dispersion_real
_atom_type_scat_dispersion_imag
_atom_type_scat_source
C C 0.0033 0.0016 'International Tables Vol C Tables 4.2.6.8 and 6.1.1.4'
H H 0.0000 0.0000 'International Tables Vol C Tables 4.2.6.8 and 6.1.1.4'
N N 0.0061 0.0033 'International Tables Vol C Tables 4.2.6.8 and 6.1.1.4'
O O 0.0106 0.0060 'International Tables Vol C Tables 4.2.6.8 and 6.1.1.4'
Co Co 0.3494 0.9721 'International Tables Vol C Tables 4.2.6.8 and 6.1.1.4'
Cu Cu 0.3201 1.2651 'International Tables Vol C Tables 4.2.6.8 and 6.1.1.4'

loop_
_geom_angle_atom_site_label_1
_geom_angle_atom_site_label_2
_geom_angle_atom_site_label_3
_geom_angle
_geom_angle_site_symmetry_1
_geom_angle_site_symmetry_3
_geom_angle_publ_flag
N2 C3 C15 121.5(5) . . ?
N2 C3 C4 117.4(5) . . ?
C15 C3 C4 121.1(5) . . ?
O17 C4 N6 127.5(6) . . ?
O17 C4 C3 118.0(5) . . ?
N6 C4 C3 114.5(5) . . ?
C8 C7 N6 113.5(7) . . ?
C7 C8 C9 115.1(9) . . ?
N10 C9 C8 112.1(7) . . ?
O18 C11 N10 129.2(11) . . ?
O18 C11 C12 117.4(9) . . ?
N10 C11 C12 113.3(7) . . ?
N13 C12 C19 120.0(9) . . ?
N13 C12 C11 117.2(7) . . ?
C19 C12 C11 122.8(8) . . ?
N16 C15 C3 178.0(7) . . ?
N20 C19 C12 178.6(11) . . ?
C3 N2 O1 118.1(5) . . ?
C3 N2 Cu1 110.6(4) . . ?
O1 N2 Cu1 131.2(3) . . ?
C4 N6 C7 119.7(6) . . ?
C4 N6 Cu1 114.6(4) . . ?
C7 N6 Cu1 125.7(5) . . ?
C11 N10 C9 119.5(7) . . ?
C11 N10 Cu1 115.8(6) . . ?
C9 N10 Cu1 124.8(6) . . ?
O14 N13 C12 120.7(6) . . ?
O14 N13 Cu1 128.7(4) . . ?
C12 N13 Cu1 110.6(6) . . ?
N2 O1 Cu2 120.4(3) . . ?
N13 O14 Cu2 117.7(4) . . ?
N10 Cu1 N6 95.6(3) . . ?
N10 Cu1 N13 82.9(3) . . ?
N6 Cu1 N13 178.2(3) . . ?
N10 Cu1 N2 170.5(2) . . ?
N6 Cu1 N2 82.9(2) . . ?
N13 Cu1 N2 98.3(2) . . ?
O1 Cu2 O1 169.3(2) . 2_655 ?
O1 Cu2 O5 84.65(12) . . ?
O1 Cu2 O5 84.65(12) 2_655 . ?
O1 Cu2 O14 98.02(19) . . ?
O1 Cu2 O14 88.79(18) 2_655 . ?
O5 Cu2 O14 129.5(2) . . ?
O1 Cu2 O14 88.79(18) . 2_655 ?
O1 Cu2 O14 98.02(19) 2_655 2_655 ?
O5 Cu2 O14 129.5(2) . 2_655 ?
O14 Cu2 O14 101.0(4) . 2_655 ?
O3I Co3 O3I 169.2(4) . 2 ?
O3I Co3 O2I 94.8(3) . 2 ?
O3I Co3 O2I 93.0(3) 2 2 ?
O3I Co3 O2I 93.0(3) . . ?
O3I Co3 O2I 94.8(3) 2 . ?
O2I Co3 O2I 86.9(3) 2 . ?
O3I Co3 O1I 84.8(2) . . ?
O3I Co3 O1I 88.0(3) 2 . ?
O2I Co3 O1I 175.1(2) 2 . ?
O2I Co3 O1I 88.3(2) . . ?
O3I Co3 O1I 88.0(3) . 2 ?
O3I Co3 O1I 84.8(2) 2 2 ?
O2I Co3 O1I 88.3(2) 2 2 ?
O2I Co3 O1I 175.1(2) . 2 ?
O1I Co3 O1I 96.5(3) . 2 ?

loop_
_geom_bond_atom_site_label_1
_geom_bond_atom_site_label_2
_geom_bond_distance
_geom_bond_site_symmetry_2
_geom_bond_publ_flag
C3 N2 1.292(6) . ?
C3 C15 1.431(8) . ?
C3 C4 1.479(8) . ?
C4 O17 1.262(7) . ?
C4 N6 1.293(8) . ?
C7 C8 1.458(11) . ?
C7 N6 1.464(8) . ?
C8 C9 1.521(14) . ?
C9 N10 1.466(12) . ?
C11 O18 1.276(8) . ?
C11 N10 1.287(11) . ?
C11 C12 1.493(13) . ?
C12 N13 1.305(9) . ?
C12 C19 1.450(11) . ?
C15 N16 1.134(8) . ?
C19 N20 1.124(11) . ?
N2 O1 1.311(6) . ?
N2 Cu1 2.005(5) . ?
N6 Cu1 1.934(6) . ?
N10 Cu1 1.930(6) . ?
N13 O14 1.300(8) . ?
N13 Cu1 1.996(6) . ?
O1 Cu2 1.932(4) . ?
O5 Cu2 1.938(6) . ?
O14 Cu2 2.049(5) . ?
Cu2 O1 1.932(4) 2_655 ?
Cu2 O14 2.049(5) 2_655 ?
O1I Co3 2.102(6) . ?
O2I Co3 2.100(6) . ?
O3I Co3 2.085(5) . ?
Co3 O3I 2.085(5) 2 ?
Co3 O2I 2.100(6) 2 ?
Co3 O1I 2.102(6) 2 ?

loop_
_geom_hbond_atom_site_label_D
_geom_hbond_atom_site_label_H
_geom_hbond_atom_site_label_A
_geom_hbond_distance_DH
_geom_hbond_distance_HA
_geom_hbond_distance_DA
_geom_hbond_angle_DHA
_geom_hbond_site_symmetry_A
O5 H5 O2W 0.77 1.94 2.700(6) 168.1 4
O1I H1I O17 0.82(5) 2.00(4) 2.736(9) 150(7) 5_656
O1I H2I O18 0.73 1.92 2.623(7) 163.9 4
O2I H3I O17 0.80 2.09 2.793(8) 146.6 5_656
O2I H4I O2W 0.82(7) 2.11(5) 2.849(7) 149(9) .
O3I H5I O1W 0.75 1.99 2.712(16) 159.6 .
O1W H1W O3I 0.82(11) 2.65(12) 2.712(16) 85(9) .
O1W H2W N20 0.82(12) 2.53(18) 2.990(19) 117(17) 6_556
O2W H3W O18 0.80 2.10 2.695(8) 130.6 7_546

loop_
_geom_torsion_atom_site_label_1
_geom_torsion_atom_site_label_2
_geom_torsion_atom_site_label_3
_geom_torsion_atom_site_label_4
_geom_torsion
_geom_torsion_site_symmetry_1
_geom_torsion_site_symmetry_2
_geom_torsion_site_symmetry_3
_geom_torsion_site_symmetry_4
_geom_torsion_publ_flag
N2 C3 C4 O17 -178.8(7) . . . . ?
C15 C3 C4 O17 3.4(10) . . . . ?
N2 C3 C4 N6 -1.3(9) . . . . ?
C15 C3 C4 N6 -179.2(6) . . . . ?
N6 C7 C8 C9 63.3(11) . . . . ?
C7 C8 C9 N10 -66.8(11) . . . . ?
O18 C11 C12 N13 177.8(6) . . . . ?
N10 C11 C12 N13 -0.2(10) . . . . ?
O18 C11 C12 C19 -1.0(11) . . . . ?
N10 C11 C12 C19 -179.0(7) . . . . ?
N2 C3 C15 N16 -155(24) . . . . ?
C4 C3 C15 N16 23(24) . . . . ?
N13 C12 C19 N20 97(53) . . . . ?
C11 C12 C19 N20 -84(53) . . . . ?
C15 C3 N2 O1 -4.4(9) . . . . ?
C4 C3 N2 O1 177.8(5) . . . . ?
C15 C3 N2 Cu1 179.7(5) . . . . ?
C4 C3 N2 Cu1 1.8(7) . . . . ?
O17 C4 N6 C7 -4.8(12) . . . . ?
C3 C4 N6 C7 178.0(6) . . . . ?
O17 C4 N6 Cu1 177.2(7) . . . . ?
C3 C4 N6 Cu1 0.1(8) . . . . ?
C8 C7 N6 C4 159.1(8) . . . . ?
C8 C7 N6 Cu1 -23.2(11) . . . . ?
O18 C11 N10 C9 1.3(13) . . . . ?
C12 C11 N10 C9 179.0(7) . . . . ?
O18 C11 N10 Cu1 -179.7(6) . . . . ?
C12 C11 N10 Cu1 -2.0(8) . . . . ?
C8 C9 N10 C11 -151.8(8) . . . . ?
C8 C9 N10 Cu1 29.3(11) . . . . ?
C19 C12 N13 O14 1.2(10) . . . . ?
C11 C12 N13 O14 -177.7(6) . . . . ?
C19 C12 N13 Cu1 -179.1(5) . . . . ?
C11 C12 N13 Cu1 2.1(8) . . . . ?
C3 N2 O1 Cu2 154.4(4) . . . . ?
Cu1 N2 O1 Cu2 -30.7(7) . . . . ?
C12 N13 O14 Cu2 -138.6(5) . . . . ?
Cu1 N13 O14 Cu2 41.7(8) . . . . ?
C11 N10 Cu1 N6 -176.4(6) . . . . ?
C9 N10 Cu1 N6 2.5(8) . . . . ?
C11 N10 Cu1 N13 2.5(6) . . . . ?
C9 N10 Cu1 N13 -178.6(8) . . . . ?
C11 N10 Cu1 N2 -95.7(16) . . . . ?
C9 N10 Cu1 N2 83.2(19) . . . . ?
C4 N6 Cu1 N10 171.2(5) . . . . ?
C7 N6 Cu1 N10 -6.5(7) . . . . ?
C4 N6 Cu1 N13 134(7) . . . . ?
C7 N6 Cu1 N13 -44(8) . . . . ?
C4 N6 Cu1 N2 0.7(5) . . . . ?
C7 N6 Cu1 N2 -177.1(6) . . . . ?
O14 N13 Cu1 N10 177.3(6) . . . . ?
C12 N13 Cu1 N10 -2.4(5) . . . . ?
O14 N13 Cu1 N6 -145(7) . . . . ?
C12 N13 Cu1 N6 35(8) . . . . ?
O14 N13 Cu1 N2 -12.2(6) . . . . ?
C12 N13 Cu1 N2 168.1(5) . . . . ?
C3 N2 Cu1 N10 -83.1(17) . . . . ?
O1 N2 Cu1 N10 101.6(17) . . . . ?
C3 N2 Cu1 N6 -1.4(4) . . . . ?
O1 N2 Cu1 N6 -176.6(5) . . . . ?
C3 N2 Cu1 N13 180.0(4) . . . . ?
O1 N2 Cu1 N13 4.7(5) . . . . ?
N2 O1 Cu2 O1 177.3(4) . . . 2_655 ?
N2 O1 Cu2 O5 177.3(4) . . . . ?
N2 O1 Cu2 O14 48.1(5) . . . . ?
N2 O1 Cu2 O14 -52.8(5) . . . 2_655 ?
N13 O14 Cu2 O1 -54.3(5) . . . . ?
N13 O14 Cu2 O1 134.0(5) . . . 2_655 ?
N13 O14 Cu2 O5 -143.9(4) . . . . ?
N13 O14 Cu2 O14 36.1(4) . . . 2_655 ?
